data_4314692
loop_
_publ_author_name
'Stanislav Groysman'
'Amit Majumdar'
'Shao-Liang Zheng'
'R. H. Holm'

_publ_contact_author_address
;Department of Chemistry and Chemical Biology
Harvard University
Cambridge
Massachusetts 02138
;
_publ_contact_author_email holm@chemistry.harvard.edu
_publ_contact_author_name 'Prof. R. H. Holm'
_publ_section_title
;
 Reactions of Monodithiolene Tungsten(VI) Sulfido Complexes with Copper(I)
 in Relation to the Structure of the Active Site of Carbon Monoxide
 Dehydrogenase
;
_journal_name_full 'Inorganic Chemistry'
_journal_page_first 1082
_journal_page_last 1089
_journal_paper_doi 10.1021/ic902066m
_journal_volume 49
_journal_year 2010
_chemical_formula_moiety 'C15 H25 Cu O S5 Si W, 2(C8 H20 N)'
_chemical_formula_sum 'C31 H65 Cu N2 O S5 Si W'
_chemical_formula_weight 917.68
_chemical_name_systematic
; 
 ? 
;
_space_group_IT_number 14
_symmetry_cell_setting monoclinic
_symmetry_space_group_name_Hall '-P 2ybc'
_symmetry_space_group_name_H-M 'P 1 21/c 1'
_atom_sites_solution_hydrogens geom
_atom_sites_solution_primary direct
_atom_sites_solution_secondary difmap
_audit_creation_method SHELXL-97
_cell_angle_alpha 90.000(5)
_cell_angle_beta 91.693(5)
_cell_angle_gamma 90.000(5)
_cell_formula_units_Z 4
_cell_length_a 14.551(5)
_cell_length_b 15.531(5)
_cell_length_c 17.680(5)
_cell_measurement_temperature 100(2)
_cell_measurement_theta_max 20.984
_cell_measurement_theta_min 2.28
_cell_volume 3994(2)
_computing_cell_refinement 'Bruker Saint v7.23A (Bruker, 2005)'
_computing_data_collection 'APEX SMART (Bruker, 2009)'
_computing_data_reduction 'Bruker Saint v7.23A (Bruker, 2005)'
_computing_molecular_graphics 'Bruker SHELXTL'
_computing_publication_material 'Bruker SHELXTL'
_computing_structure_refinement 'SHELXL-97 (Sheldrick, 1997)'
_computing_structure_solution 'SHELXS-97 (Sheldrick, 1997)'
_diffrn_ambient_temperature 100(2)
_diffrn_measured_fraction_theta_full 0.985
_diffrn_measured_fraction_theta_max 0.985
_diffrn_measurement_device_type 'CCD area detector'
_diffrn_measurement_method 'phi and omega scans'
_diffrn_radiation_monochromator graphite
_diffrn_radiation_source 'fine-focus sealed tube'
_diffrn_radiation_type MoK\a
_diffrn_radiation_wavelength 0.71073
_diffrn_reflns_av_R_equivalents 0.1122
_diffrn_reflns_av_sigmaI/netI 0.0822
_diffrn_reflns_limit_h_max 17
_diffrn_reflns_limit_h_min -17
_diffrn_reflns_limit_k_max 19
_diffrn_reflns_limit_k_min -19
_diffrn_reflns_limit_l_max 21
_diffrn_reflns_limit_l_min -21
_diffrn_reflns_number 45519
_diffrn_reflns_theta_full 26.22
_diffrn_reflns_theta_max 26.22
_diffrn_reflns_theta_min 1.40
_exptl_absorpt_coefficient_mu 3.728
_exptl_absorpt_correction_T_max 0.9292
_exptl_absorpt_correction_T_min 0.8652
_exptl_absorpt_correction_type multi-scan
_exptl_absorpt_process_details 'SADABS (Bruker, 2005)'
_exptl_crystal_colour red-pink
_exptl_crystal_density_diffrn 1.526
_exptl_crystal_density_method 'not measured'
_exptl_crystal_description needle
_exptl_crystal_F_000 1880
_exptl_crystal_size_max 0.04
_exptl_crystal_size_mid 0.02
_exptl_crystal_size_min 0.02
_refine_diff_density_max 1.511
_refine_diff_density_min -0.774
_refine_diff_density_rms 0.151
_refine_ls_extinction_method none
_refine_ls_goodness_of_fit_ref 1.018
_refine_ls_hydrogen_treatment constr
_refine_ls_matrix_type full
_refine_ls_number_parameters 379
_refine_ls_number_reflns 7912
_refine_ls_number_restraints 0
_refine_ls_restrained_S_all 1.018
_refine_ls_R_factor_all 0.0854
_refine_ls_R_factor_gt 0.0448
_refine_ls_shift/su_max 0.001
_refine_ls_shift/su_mean 0.000
_refine_ls_structure_factor_coef Fsqd
_refine_ls_weighting_details 'calc w=1/[\s^2^(Fo^2^)+(0.0376P)^2^+4.7566P] where P=(Fo^2^+2Fc^2^)/3'
_refine_ls_weighting_scheme calc
_refine_ls_wR_factor_gt 0.0914
_refine_ls_wR_factor_ref 0.1084
_reflns_number_gt 5294
_reflns_number_total 7912
_reflns_threshold_expression >2sigma(I)
_cod_data_source_file ic902066m_si_001_04.cif
_cod_data_source_block '[Et4N]2[W(O)(bdt)(S)2Cu(SSiiPr3)]'
_cod_depositor_comments
;
The following automatic conversions were performed:

'_symmetry_cell_setting' value 'Monoclinic' changed to 'monoclinic'
according to the built-in table from CIF Core dictionary named
'cif_core.dic' version 2.4.1 from 2010-06-29.

Automatic conversion script
Id: cif_fix_values 1646 2011-03-28 12:23:43Z adriana 
;
_cod_original_sg_symbol_H-M 'P 21/c'
_cod_database_code 4314692

loop_
_symmetry_equiv_pos_as_xyz
'x, y, z'
'-x, y+1/2, -z+1/2'
'-x, -y, -z'
'x, -y-1/2, z-1/2'

loop_
_atom_site_label
_atom_site_type_symbol
_atom_site_fract_x
_atom_site_fract_y
_atom_site_fract_z
_atom_site_U_iso_or_equiv
_atom_site_adp_type
_atom_site_occupancy
_atom_site_symmetry_multiplicity
_atom_site_calc_flag
_atom_site_refinement_flags
_atom_site_disorder_assembly
_atom_site_disorder_group
W1 W 0.551126(19) 0.269632(17) 0.132585(15) 0.02714(10) Uani 1 1 d . . .
Cu1 Cu 0.70349(6) 0.22076(5) 0.19943(4) 0.0291(2) Uani 1 1 d . . .
Si1 Si 0.94268(14) 0.18985(12) 0.20698(11) 0.0328(5) Uani 1 1 d . . .
O1 O 0.5349(3) 0.3783(3) 0.1500(3) 0.0357(12) Uani 1 1 d . . .
N1 N 0.7048(4) 0.5029(3) -0.0778(3) 0.0306(13) Uani 1 1 d . . .
N2 N 0.6748(4) 0.0585(3) -0.1191(3) 0.0297(13) Uani 1 1 d . . .
S1 S 0.39348(13) 0.21834(11) 0.14150(11) 0.0359(4) Uani 1 1 d . . .
S2 S 0.51463(13) 0.24428(12) 0.00119(10) 0.0393(5) Uani 1 1 d . . .
S3 S 0.56705(13) 0.20471(11) 0.24668(10) 0.0335(4) Uani 1 1 d . . .
S4 S 0.69381(12) 0.26301(11) 0.08246(9) 0.0311(4) Uani 1 1 d . . .
S5 S 0.82443(13) 0.19459(11) 0.27149(9) 0.0328(4) Uani 1 1 d . . .
C1 C 0.3423(5) 0.2226(4) 0.0509(5) 0.0423(19) Uani 1 1 d . . .
C2 C 0.3965(5) 0.2319(4) -0.0121(4) 0.0375(17) Uani 1 1 d . . .
C3 C 0.3571(6) 0.2323(5) -0.0840(5) 0.049(2) Uani 1 1 d . . .
H3 H 0.3934 0.2392 -0.1259 0.059 Uiso 1 1 calc R . .
C4 C 0.2631(6) 0.2222(5) -0.0932(6) 0.062(3) Uani 1 1 d . . .
H4 H 0.2364 0.2219 -0.1417 0.074 Uiso 1 1 calc R . .
C5 C 0.2089(6) 0.2127(5) -0.0320(6) 0.060(3) Uani 1 1 d . . .
H5 H 0.1457 0.2059 -0.0388 0.072 Uiso 1 1 calc R . .
C6 C 0.2483(5) 0.2134(4) 0.0405(5) 0.049(2) Uani 1 1 d . . .
H6 H 0.2113 0.2075 0.0823 0.058 Uiso 1 1 calc R . .
C7 C 0.9843(5) 0.2993(4) 0.1773(4) 0.0373(18) Uani 1 1 d . . .
H7 H 1.0439 0.2907 0.1539 0.045 Uiso 1 1 calc R . .
C8 C 0.9213(5) 0.3423(5) 0.1182(4) 0.0435(19) Uani 1 1 d . . .
H8A H 0.9118 0.3043 0.0759 0.065 Uiso 1 1 calc R . .
H8B H 0.9491 0.3947 0.1014 0.065 Uiso 1 1 calc R . .
H8C H 0.8632 0.3551 0.1400 0.065 Uiso 1 1 calc R . .
C9 C 1.0006(6) 0.3594(5) 0.2437(4) 0.051(2) Uani 1 1 d . . .
H9A H 1.0406 0.3321 0.2806 0.076 Uiso 1 1 calc R . .
H9B H 0.9430 0.3726 0.2661 0.076 Uiso 1 1 calc R . .
H9C H 1.0287 0.4115 0.2265 0.076 Uiso 1 1 calc R . .
C10 C 1.0353(5) 0.1370(5) 0.2678(4) 0.0414(19) Uani 1 1 d . . .
H10 H 1.0280 0.0749 0.2599 0.050 Uiso 1 1 calc R . .
C11 C 1.0282(6) 0.1514(6) 0.3518(5) 0.064(3) Uani 1 1 d . . .
H11A H 0.9674 0.1370 0.3671 0.096 Uiso 1 1 calc R . .
H11B H 1.0406 0.2107 0.3633 0.096 Uiso 1 1 calc R . .
H11C H 1.0722 0.1156 0.3784 0.096 Uiso 1 1 calc R . .
C12 C 1.1334(5) 0.1587(5) 0.2437(5) 0.055(2) Uani 1 1 d . . .
H12A H 1.1383 0.1490 0.1904 0.083 Uiso 1 1 calc R . .
H12B H 1.1766 0.1227 0.2709 0.083 Uiso 1 1 calc R . .
H12C H 1.1464 0.2180 0.2549 0.083 Uiso 1 1 calc R . .
C13 C 0.9241(5) 0.1255(4) 0.1179(4) 0.0317(16) Uani 1 1 d . . .
H13 H 0.8780 0.1576 0.0878 0.038 Uiso 1 1 calc R . .
C14 C 1.0066(5) 0.1191(6) 0.0686(4) 0.055(2) Uani 1 1 d . . .
H14A H 1.0318 0.1755 0.0611 0.082 Uiso 1 1 calc R . .
H14B H 0.9884 0.0948 0.0206 0.082 Uiso 1 1 calc R . .
H14C H 1.0522 0.0830 0.0928 0.082 Uiso 1 1 calc R . .
C15 C 0.8821(6) 0.0376(5) 0.1303(4) 0.048(2) Uani 1 1 d . . .
H15A H 0.8296 0.0432 0.1617 0.073 Uiso 1 1 calc R . .
H15B H 0.9267 0.0007 0.1548 0.073 Uiso 1 1 calc R . .
H15C H 0.8632 0.0133 0.0824 0.073 Uiso 1 1 calc R . .
C16 C 0.8014(5) 0.4703(4) -0.0685(4) 0.0326(16) Uani 1 1 d . . .
H16A H 0.8045 0.4316 -0.0254 0.039 Uiso 1 1 calc R . .
H16B H 0.8160 0.4370 -0.1130 0.039 Uiso 1 1 calc R . .
C17 C 0.8730(5) 0.5383(5) -0.0572(4) 0.046(2) Uani 1 1 d . . .
H17A H 0.9324 0.5118 -0.0516 0.069 Uiso 1 1 calc R . .
H17B H 0.8605 0.5708 -0.0125 0.069 Uiso 1 1 calc R . .
H17C H 0.8722 0.5760 -0.1002 0.069 Uiso 1 1 calc R . .
C18 C 0.6773(5) 0.5552(4) -0.0095(4) 0.0337(17) Uani 1 1 d . . .
H18A H 0.7130 0.6080 -0.0084 0.040 Uiso 1 1 calc R . .
H18B H 0.6131 0.5711 -0.0162 0.040 Uiso 1 1 calc R . .
C19 C 0.6898(5) 0.5113(4) 0.0657(4) 0.0396(18) Uani 1 1 d . . .
H19A H 0.6703 0.5492 0.1050 0.059 Uiso 1 1 calc R . .
H19B H 0.7535 0.4970 0.0741 0.059 Uiso 1 1 calc R . .
H19C H 0.6536 0.4596 0.0660 0.059 Uiso 1 1 calc R . .
C20 C 0.6937(5) 0.5628(4) -0.1444(4) 0.0304(16) Uani 1 1 d . . .
H20A H 0.6302 0.5818 -0.1479 0.036 Uiso 1 1 calc R . .
H20B H 0.7316 0.6133 -0.1349 0.036 Uiso 1 1 calc R . .
C21 C 0.7186(5) 0.5251(5) -0.2187(4) 0.0423(19) Uani 1 1 d . . .
H21A H 0.7092 0.5673 -0.2579 0.063 Uiso 1 1 calc R . .
H21B H 0.6806 0.4758 -0.2294 0.063 Uiso 1 1 calc R . .
H21C H 0.7820 0.5079 -0.2167 0.063 Uiso 1 1 calc R . .
C22 C 0.6447(4) 0.4230(4) -0.0882(4) 0.0280(15) Uani 1 1 d . . .
H22A H 0.6657 0.3910 -0.1315 0.034 Uiso 1 1 calc R . .
H22B H 0.6533 0.3866 -0.0439 0.034 Uiso 1 1 calc R . .
C23 C 0.5443(5) 0.4409(4) -0.0995(4) 0.0379(18) Uani 1 1 d . . .
H23A H 0.5116 0.3875 -0.1054 0.057 Uiso 1 1 calc R . .
H23B H 0.5346 0.4754 -0.1441 0.057 Uiso 1 1 calc R . .
H23C H 0.5222 0.4712 -0.0564 0.057 Uiso 1 1 calc R . .
C24 C 0.7203(5) 0.1425(4) -0.0976(4) 0.0347(17) Uani 1 1 d . . .
H24A H 0.7173 0.1806 -0.1411 0.042 Uiso 1 1 calc R . .
H24B H 0.6856 0.1692 -0.0579 0.042 Uiso 1 1 calc R . .
C25 C 0.8181(5) 0.1351(5) -0.0710(4) 0.0394(18) Uani 1 1 d . . .
H25A H 0.8418 0.1913 -0.0589 0.059 Uiso 1 1 calc R . .
H25B H 0.8537 0.1100 -0.1102 0.059 Uiso 1 1 calc R . .
H25C H 0.8220 0.0993 -0.0268 0.059 Uiso 1 1 calc R . .
C26 C 0.6708(5) -0.0026(4) -0.0542(4) 0.0358(18) Uani 1 1 d . . .
H26A H 0.6349 -0.0521 -0.0707 0.043 Uiso 1 1 calc R . .
H26B H 0.7328 -0.0227 -0.0428 0.043 Uiso 1 1 calc R . .
C27 C 0.6321(6) 0.0294(5) 0.0168(4) 0.044(2) Uani 1 1 d . . .
H27A H 0.6333 -0.0158 0.0539 0.066 Uiso 1 1 calc R . .
H27B H 0.5698 0.0477 0.0074 0.066 Uiso 1 1 calc R . .
H27C H 0.6680 0.0772 0.0354 0.066 Uiso 1 1 calc R . .
C28 C 0.7255(5) 0.0125(4) -0.1799(4) 0.0353(17) Uani 1 1 d . . .
H28A H 0.7863 -0.0023 -0.1600 0.042 Uiso 1 1 calc R . .
H28B H 0.6935 -0.0408 -0.1916 0.042 Uiso 1 1 calc R . .
C29 C 0.7358(5) 0.0616(5) -0.2515(4) 0.0429(19) Uani 1 1 d . . .
H29A H 0.7692 0.0275 -0.2867 0.064 Uiso 1 1 calc R . .
H29B H 0.7689 0.1140 -0.2410 0.064 Uiso 1 1 calc R . .
H29C H 0.6762 0.0751 -0.2729 0.064 Uiso 1 1 calc R . .
C30 C 0.5797(5) 0.0818(4) -0.1476(4) 0.0375(18) Uani 1 1 d . . .
H30A H 0.5850 0.1247 -0.1871 0.045 Uiso 1 1 calc R . .
H30B H 0.5473 0.1084 -0.1065 0.045 Uiso 1 1 calc R . .
C31 C 0.5221(5) 0.0084(4) -0.1783(4) 0.0425(19) Uani 1 1 d . . .
H31A H 0.4631 0.0297 -0.1951 0.064 Uiso 1 1 calc R . .
H31B H 0.5143 -0.0337 -0.1393 0.064 Uiso 1 1 calc R . .
H31C H 0.5524 -0.0176 -0.2201 0.064 Uiso 1 1 calc R . .

loop_
_atom_site_aniso_label
_atom_site_aniso_U_11
_atom_site_aniso_U_22
_atom_site_aniso_U_33
_atom_site_aniso_U_23
_atom_site_aniso_U_13
_atom_site_aniso_U_12
W1 0.03068(17) 0.02072(15) 0.02997(15) -0.00005(12) 0.00028(11) -0.00068(13)
Cu1 0.0331(5) 0.0251(5) 0.0287(4) 0.0006(3) -0.0019(4) -0.0011(4)
Si1 0.0339(12) 0.0302(11) 0.0339(11) -0.0008(8) -0.0055(9) 0.0002(9)
O1 0.038(3) 0.030(3) 0.040(3) -0.007(2) 0.005(2) -0.003(2)
N1 0.034(4) 0.027(3) 0.031(3) 0.002(2) 0.000(3) 0.003(3)
N2 0.038(4) 0.025(3) 0.026(3) 0.001(2) -0.006(3) -0.003(3)
S1 0.0349(11) 0.0276(10) 0.0452(11) 0.0048(8) 0.0005(9) -0.0014(8)
S2 0.0374(11) 0.0472(12) 0.0330(10) -0.0031(8) -0.0025(8) 0.0079(9)
S3 0.0378(11) 0.0323(10) 0.0304(9) 0.0040(7) 0.0027(8) -0.0034(8)
S4 0.0305(10) 0.0362(10) 0.0266(8) 0.0013(7) 0.0007(7) 0.0014(8)
S5 0.0365(11) 0.0326(10) 0.0290(9) 0.0019(7) -0.0023(8) -0.0015(8)
C1 0.030(4) 0.018(4) 0.079(6) 0.003(4) -0.005(4) -0.001(3)
C2 0.042(5) 0.023(4) 0.046(4) -0.004(3) -0.010(4) 0.001(3)
C3 0.050(5) 0.038(4) 0.058(5) -0.003(4) -0.016(4) 0.000(4)
C4 0.066(7) 0.038(5) 0.079(7) 0.013(4) -0.033(5) -0.008(5)
C5 0.040(5) 0.055(6) 0.085(7) 0.021(5) -0.016(5) -0.009(4)
C6 0.040(5) 0.032(5) 0.073(6) 0.015(4) -0.006(4) -0.008(3)
C7 0.036(5) 0.035(4) 0.041(4) 0.005(3) 0.008(3) -0.006(3)
C8 0.038(5) 0.039(5) 0.054(5) 0.009(4) 0.000(4) -0.008(4)
C9 0.057(6) 0.043(5) 0.052(5) -0.005(4) -0.008(4) -0.004(4)
C10 0.045(5) 0.047(5) 0.032(4) -0.001(3) -0.010(4) 0.002(4)
C11 0.054(6) 0.083(7) 0.054(6) 0.011(5) -0.014(5) -0.010(5)
C12 0.049(6) 0.059(6) 0.058(6) -0.013(4) -0.015(4) 0.017(4)
C13 0.032(4) 0.033(4) 0.030(4) -0.003(3) -0.006(3) 0.004(3)
C14 0.041(5) 0.076(6) 0.047(5) -0.028(4) -0.003(4) 0.005(4)
C15 0.075(6) 0.035(4) 0.035(4) -0.004(3) -0.003(4) -0.012(4)
C16 0.030(4) 0.036(4) 0.031(4) 0.003(3) 0.002(3) 0.005(3)
C17 0.028(4) 0.058(5) 0.052(5) -0.004(4) 0.004(4) -0.002(4)
C18 0.038(4) 0.025(4) 0.039(4) -0.002(3) 0.012(3) -0.001(3)
C19 0.047(5) 0.039(4) 0.033(4) 0.001(3) 0.010(4) 0.004(4)
C20 0.030(4) 0.027(4) 0.035(4) 0.004(3) 0.002(3) 0.007(3)
C21 0.047(5) 0.044(5) 0.036(4) 0.005(3) 0.002(4) 0.009(4)
C22 0.033(4) 0.021(4) 0.030(4) 0.002(3) -0.001(3) -0.006(3)
C23 0.038(5) 0.039(4) 0.037(4) -0.005(3) -0.002(3) -0.001(3)
C24 0.043(5) 0.032(4) 0.029(4) -0.002(3) 0.000(3) -0.001(3)
C25 0.038(5) 0.051(5) 0.029(4) -0.006(3) -0.002(3) -0.012(4)
C26 0.052(5) 0.021(4) 0.034(4) 0.007(3) -0.004(4) 0.004(3)
C27 0.056(5) 0.035(4) 0.040(5) 0.011(3) 0.000(4) -0.007(4)
C28 0.038(4) 0.034(4) 0.033(4) -0.002(3) -0.005(3) 0.008(3)
C29 0.056(5) 0.039(5) 0.033(4) 0.000(3) 0.000(4) 0.007(4)
C30 0.045(5) 0.027(4) 0.040(4) 0.001(3) 0.002(4) 0.008(3)
C31 0.050(5) 0.037(4) 0.039(4) 0.000(3) -0.007(4) -0.006(4)

loop_
_atom_type_symbol
_atom_type_description
_atom_type_scat_dispersion_real
_atom_type_scat_dispersion_imag
_atom_type_scat_source
C C 0.0033 0.0016 'International Tables Vol C Tables 4.2.6.8 and 6.1.1.4'
H H 0.0000 0.0000 'International Tables Vol C Tables 4.2.6.8 and 6.1.1.4'
N N 0.0061 0.0033 'International Tables Vol C Tables 4.2.6.8 and 6.1.1.4'
O O 0.0106 0.0060 'International Tables Vol C Tables 4.2.6.8 and 6.1.1.4'
Si Si 0.0817 0.0704 'International Tables Vol C Tables 4.2.6.8 and 6.1.1.4'
S S 0.1246 0.1234 'International Tables Vol C Tables 4.2.6.8 and 6.1.1.4'
Cu Cu 0.3201 1.2651 'International Tables Vol C Tables 4.2.6.8 and 6.1.1.4'
W W -0.8490 6.8722 'International Tables Vol C Tables 4.2.6.8 and 6.1.1.4'

loop_
_geom_angle_atom_site_label_1
_geom_angle_atom_site_label_2
_geom_angle_atom_site_label_3
_geom_angle
_geom_angle_site_symmetry_1
_geom_angle_site_symmetry_3
_geom_angle_publ_flag
O1 W1 S3 106.68(16) . . ?
O1 W1 S4 104.06(15) . . ?
S3 W1 S4 104.82(6) . . ?
O1 W1 S2 107.69(16) . . ?
S3 W1 S2 143.54(7) . . ?
S4 W1 S2 78.15(6) . . ?
O1 W1 S1 99.98(15) . . ?
S3 W1 S1 82.44(7) . . ?
S4 W1 S1 151.45(6) . . ?
S2 W1 S1 80.05(7) . . ?
O1 W1 Cu1 108.86(16) . . ?
S3 W1 Cu1 53.10(5) . . ?
S4 W1 Cu1 52.35(5) . . ?
S2 W1 Cu1 123.67(5) . . ?
S1 W1 Cu1 131.91(5) . . ?
S4 Cu1 S5 129.93(7) . . ?
S4 Cu1 S3 111.33(7) . . ?
S5 Cu1 S3 118.75(8) . . ?
S4 Cu1 W1 56.43(5) . . ?
S5 Cu1 W1 169.99(6) . . ?
S3 Cu1 W1 55.61(5) . . ?
C13 Si1 C7 106.6(3) . . ?
C13 Si1 C10 109.2(3) . . ?
C7 Si1 C10 108.7(3) . . ?
C13 Si1 S5 112.1(2) . . ?
C7 Si1 S5 113.3(2) . . ?
C10 Si1 S5 106.9(2) . . ?
C16 N1 C20 111.9(5) . . ?
C16 N1 C18 111.2(5) . . ?
C20 N1 C18 105.5(5) . . ?
C16 N1 C22 105.7(5) . . ?
C20 N1 C22 111.2(5) . . ?
C18 N1 C22 111.5(5) . . ?
C26 N2 C28 106.3(5) . . ?
C26 N2 C30 110.8(5) . . ?
C28 N2 C30 110.0(5) . . ?
C26 N2 C24 112.5(5) . . ?
C28 N2 C24 111.7(5) . . ?
C30 N2 C24 105.6(5) . . ?
C1 S1 W1 107.7(3) . . ?
C2 S2 W1 109.8(3) . . ?
Cu1 S3 W1 71.29(6) . . ?
Cu1 S4 W1 71.22(5) . . ?
Si1 S5 Cu1 110.52(10) . . ?
C6 C1 C2 119.2(8) . . ?
C6 C1 S1 120.6(6) . . ?
C2 C1 S1 120.1(6) . . ?
C3 C2 C1 120.5(7) . . ?
C3 C2 S2 120.5(6) . . ?
C1 C2 S2 119.0(6) . . ?
C2 C3 C4 119.5(8) . . ?
C2 C3 H3 120.3 . . ?
C4 C3 H3 120.3 . . ?
C5 C4 C3 120.8(9) . . ?
C5 C4 H4 119.6 . . ?
C3 C4 H4 119.6 . . ?
C4 C5 C6 119.9(8) . . ?
C4 C5 H5 120.1 . . ?
C6 C5 H5 120.1 . . ?
C1 C6 C5 120.2(8) . . ?
C1 C6 H6 119.9 . . ?
C5 C6 H6 119.9 . . ?
C9 C7 C8 109.8(6) . . ?
C9 C7 Si1 112.6(5) . . ?
C8 C7 Si1 113.2(5) . . ?
C9 C7 H7 106.9 . . ?
C8 C7 H7 106.9 . . ?
Si1 C7 H7 106.9 . . ?
C7 C8 H8A 109.5 . . ?
C7 C8 H8B 109.5 . . ?
H8A C8 H8B 109.5 . . ?
C7 C8 H8C 109.5 . . ?
H8A C8 H8C 109.5 . . ?
H8B C8 H8C 109.5 . . ?
C7 C9 H9A 109.5 . . ?
C7 C9 H9B 109.5 . . ?
H9A C9 H9B 109.5 . . ?
C7 C9 H9C 109.5 . . ?
H9A C9 H9C 109.5 . . ?
H9B C9 H9C 109.5 . . ?
C11 C10 C12 109.3(6) . . ?
C11 C10 Si1 115.3(6) . . ?
C12 C10 Si1 113.6(5) . . ?
C11 C10 H10 106.0 . . ?
C12 C10 H10 106.0 . . ?
Si1 C10 H10 106.0 . . ?
C10 C11 H11A 109.5 . . ?
C10 C11 H11B 109.5 . . ?
H11A C11 H11B 109.5 . . ?
C10 C11 H11C 109.5 . . ?
H11A C11 H11C 109.5 . . ?
H11B C11 H11C 109.5 . . ?
C10 C12 H12A 109.5 . . ?
C10 C12 H12B 109.5 . . ?
H12A C12 H12B 109.5 . . ?
C10 C12 H12C 109.5 . . ?
H12A C12 H12C 109.5 . . ?
H12B C12 H12C 109.5 . . ?
C14 C13 C15 110.9(6) . . ?
C14 C13 Si1 115.0(5) . . ?
C15 C13 Si1 114.0(5) . . ?
C14 C13 H13 105.3 . . ?
C15 C13 H13 105.3 . . ?
Si1 C13 H13 105.3 . . ?
C13 C14 H14A 109.5 . . ?
C13 C14 H14B 109.5 . . ?
H14A C14 H14B 109.5 . . ?
C13 C14 H14C 109.5 . . ?
H14A C14 H14C 109.5 . . ?
H14B C14 H14C 109.5 . . ?
C13 C15 H15A 109.5 . . ?
C13 C15 H15B 109.5 . . ?
H15A C15 H15B 109.5 . . ?
C13 C15 H15C 109.5 . . ?
H15A C15 H15C 109.5 . . ?
H15B C15 H15C 109.5 . . ?
C17 C16 N1 115.1(6) . . ?
C17 C16 H16A 108.5 . . ?
N1 C16 H16A 108.5 . . ?
C17 C16 H16B 108.5 . . ?
N1 C16 H16B 108.5 . . ?
H16A C16 H16B 107.5 . . ?
C16 C17 H17A 109.5 . . ?
C16 C17 H17B 109.5 . . ?
H17A C17 H17B 109.5 . . ?
C16 C17 H17C 109.5 . . ?
H17A C17 H17C 109.5 . . ?
H17B C17 H17C 109.5 . . ?
C19 C18 N1 115.7(5) . . ?
C19 C18 H18A 108.4 . . ?
N1 C18 H18A 108.4 . . ?
C19 C18 H18B 108.4 . . ?
N1 C18 H18B 108.4 . . ?
H18A C18 H18B 107.4 . . ?
C18 C19 H19A 109.5 . . ?
C18 C19 H19B 109.5 . . ?
H19A C19 H19B 109.5 . . ?
C18 C19 H19C 109.5 . . ?
H19A C19 H19C 109.5 . . ?
H19B C19 H19C 109.5 . . ?
C21 C20 N1 115.0(5) . . ?
C21 C20 H20A 108.5 . . ?
N1 C20 H20A 108.5 . . ?
C21 C20 H20B 108.5 . . ?
N1 C20 H20B 108.5 . . ?
H20A C20 H20B 107.5 . . ?
C20 C21 H21A 109.5 . . ?
C20 C21 H21B 109.5 . . ?
H21A C21 H21B 109.5 . . ?
C20 C21 H21C 109.5 . . ?
H21A C21 H21C 109.5 . . ?
H21B C21 H21C 109.5 . . ?
C23 C22 N1 114.8(5) . . ?
C23 C22 H22A 108.6 . . ?
N1 C22 H22A 108.6 . . ?
C23 C22 H22B 108.6 . . ?
N1 C22 H22B 108.6 . . ?
H22A C22 H22B 107.6 . . ?
C22 C23 H23A 109.5 . . ?
C22 C23 H23B 109.5 . . ?
H23A C23 H23B 109.5 . . ?
C22 C23 H23C 109.5 . . ?
H23A C23 H23C 109.5 . . ?
H23B C23 H23C 109.5 . . ?
C25 C24 N2 114.9(6) . . ?
C25 C24 H24A 108.5 . . ?
N2 C24 H24A 108.5 . . ?
C25 C24 H24B 108.5 . . ?
N2 C24 H24B 108.5 . . ?
H24A C24 H24B 107.5 . . ?
C24 C25 H25A 109.5 . . ?
C24 C25 H25B 109.5 . . ?
H25A C25 H25B 109.5 . . ?
C24 C25 H25C 109.5 . . ?
H25A C25 H25C 109.5 . . ?
H25B C25 H25C 109.5 . . ?
C27 C26 N2 117.7(5) . . ?
C27 C26 H26A 107.9 . . ?
N2 C26 H26A 107.9 . . ?
C27 C26 H26B 107.9 . . ?
N2 C26 H26B 107.9 . . ?
H26A C26 H26B 107.2 . . ?
C26 C27 H27A 109.5 . . ?
C26 C27 H27B 109.5 . . ?
H27A C27 H27B 109.5 . . ?
C26 C27 H27C 109.5 . . ?
H27A C27 H27C 109.5 . . ?
H27B C27 H27C 109.5 . . ?
C29 C28 N2 115.4(6) . . ?
C29 C28 H28A 108.4 . . ?
N2 C28 H28A 108.4 . . ?
C29 C28 H28B 108.4 . . ?
N2 C28 H28B 108.4 . . ?
H28A C28 H28B 107.5 . . ?
C28 C29 H29A 109.5 . . ?
C28 C29 H29B 109.5 . . ?
H29A C29 H29B 109.5 . . ?
C28 C29 H29C 109.5 . . ?
H29A C29 H29C 109.5 . . ?
H29B C29 H29C 109.5 . . ?
N2 C30 C31 115.7(6) . . ?
N2 C30 H30A 108.3 . . ?
C31 C30 H30A 108.3 . . ?
N2 C30 H30B 108.3 . . ?
C31 C30 H30B 108.3 . . ?
H30A C30 H30B 107.4 . . ?
C30 C31 H31A 109.5 . . ?
C30 C31 H31B 109.5 . . ?
H31A C31 H31B 109.5 . . ?
C30 C31 H31C 109.5 . . ?
H31A C31 H31C 109.5 . . ?
H31B C31 H31C 109.5 . . ?

loop_
_geom_bond_atom_site_label_1
_geom_bond_atom_site_label_2
_geom_bond_distance
_geom_bond_site_symmetry_2
_geom_bond_publ_flag
W1 O1 1.733(4) . ?
W1 S3 2.2609(18) . ?
W1 S4 2.2837(18) . ?
W1 S2 2.4001(19) . ?
W1 S1 2.438(2) . ?
W1 Cu1 2.5949(11) . ?
Cu1 S4 2.1702(19) . ?
Cu1 S5 2.180(2) . ?
Cu1 S3 2.191(2) . ?
Si1 C13 1.878(7) . ?
Si1 C7 1.884(7) . ?
Si1 C10 1.887(7) . ?
Si1 S5 2.093(3) . ?
N1 C16 1.499(8) . ?
N1 C20 1.505(8) . ?
N1 C18 1.519(8) . ?
N1 C22 1.526(8) . ?
N2 C26 1.491(8) . ?
N2 C28 1.502(8) . ?
N2 C30 1.503(9) . ?
N2 C24 1.507(8) . ?
S1 C1 1.748(8) . ?
S2 C2 1.738(8) . ?
C1 C6 1.383(10) . ?
C1 C2 1.390(10) . ?
C2 C3 1.380(10) . ?
C3 C4 1.381(11) . ?
C3 H3 0.9300 . ?
C4 C5 1.366(12) . ?
C4 H4 0.9300 . ?
C5 C6 1.389(12) . ?
C5 H5 0.9300 . ?
C6 H6 0.9300 . ?
C7 C9 1.512(10) . ?
C7 C8 1.525(10) . ?
C7 H7 0.9800 . ?
C8 H8A 0.9600 . ?
C8 H8B 0.9600 . ?
C8 H8C 0.9600 . ?
C9 H9A 0.9600 . ?
C9 H9B 0.9600 . ?
C9 H9C 0.9600 . ?
C10 C11 1.508(10) . ?
C10 C12 1.538(10) . ?
C10 H10 0.9800 . ?
C11 H11A 0.9600 . ?
C11 H11B 0.9600 . ?
C11 H11C 0.9600 . ?
C12 H12A 0.9600 . ?
C12 H12B 0.9600 . ?
C12 H12C 0.9600 . ?
C13 C14 1.507(9) . ?
C13 C15 1.515(9) . ?
C13 H13 0.9800 . ?
C14 H14A 0.9600 . ?
C14 H14B 0.9600 . ?
C14 H14C 0.9600 . ?
C15 H15A 0.9600 . ?
C15 H15B 0.9600 . ?
C15 H15C 0.9600 . ?
C16 C17 1.492(9) . ?
C16 H16A 0.9700 . ?
C16 H16B 0.9700 . ?
C17 H17A 0.9600 . ?
C17 H17B 0.9600 . ?
C17 H17C 0.9600 . ?
C18 C19 1.501(9) . ?
C18 H18A 0.9700 . ?
C18 H18B 0.9700 . ?
C19 H19A 0.9600 . ?
C19 H19B 0.9600 . ?
C19 H19C 0.9600 . ?
C20 C21 1.493(9) . ?
C20 H20A 0.9700 . ?
C20 H20B 0.9700 . ?
C21 H21A 0.9600 . ?
C21 H21B 0.9600 . ?
C21 H21C 0.9600 . ?
C22 C23 1.494(9) . ?
C22 H22A 0.9700 . ?
C22 H22B 0.9700 . ?
C23 H23A 0.9600 . ?
C23 H23B 0.9600 . ?
C23 H23C 0.9600 . ?
C24 C25 1.490(9) . ?
C24 H24A 0.9700 . ?
C24 H24B 0.9700 . ?
C25 H25A 0.9600 . ?
C25 H25B 0.9600 . ?
C25 H25C 0.9600 . ?
C26 C27 1.478(9) . ?
C26 H26A 0.9700 . ?
C26 H26B 0.9700 . ?
C27 H27A 0.9600 . ?
C27 H27B 0.9600 . ?
C27 H27C 0.9600 . ?
C28 C29 1.488(9) . ?
C28 H28A 0.9700 . ?
C28 H28B 0.9700 . ?
C29 H29A 0.9600 . ?
C29 H29B 0.9600 . ?
C29 H29C 0.9600 . ?
C30 C31 1.507(9) . ?
C30 H30A 0.9700 . ?
C30 H30B 0.9700 . ?
C31 H31A 0.9600 . ?
C31 H31B 0.9600 . ?
C31 H31C 0.9600 . ?

loop_
_geom_torsion_atom_site_label_1
_geom_torsion_atom_site_label_2
_geom_torsion_atom_site_label_3
_geom_torsion_atom_site_label_4
_geom_torsion
_geom_torsion_site_symmetry_1
_geom_torsion_site_symmetry_2
_geom_torsion_site_symmetry_3
_geom_torsion_site_symmetry_4
_geom_torsion_publ_flag
O1 W1 Cu1 S4 -93.48(16) . . . . ?
S3 W1 Cu1 S4 169.46(8) . . . . ?
S2 W1 Cu1 S4 34.36(8) . . . . ?
S1 W1 Cu1 S4 142.97(8) . . . . ?
O1 W1 Cu1 S5 38.7(4) . . . . ?
S3 W1 Cu1 S5 -58.4(3) . . . . ?
S4 W1 Cu1 S5 132.2(4) . . . . ?
S2 W1 Cu1 S5 166.5(3) . . . . ?
S1 W1 Cu1 S5 -84.9(3) . . . . ?
O1 W1 Cu1 S3 97.05(16) . . . . ?
S4 W1 Cu1 S3 -169.46(8) . . . . ?
S2 W1 Cu1 S3 -135.10(8) . . . . ?
S1 W1 Cu1 S3 -26.49(9) . . . . ?
O1 W1 S1 C1 91.0(3) . . . . ?
S3 W1 S1 C1 -163.3(2) . . . . ?
S4 W1 S1 C1 -56.1(3) . . . . ?
S2 W1 S1 C1 -15.4(2) . . . . ?
Cu1 W1 S1 C1 -142.2(2) . . . . ?
O1 W1 S2 C2 -82.9(3) . . . . ?
S3 W1 S2 C2 76.9(3) . . . . ?
S4 W1 S2 C2 175.9(3) . . . . ?
S1 W1 S2 C2 14.5(3) . . . . ?
Cu1 W1 S2 C2 148.7(2) . . . . ?
S4 Cu1 S3 W1 -9.41(7) . . . . ?
S5 Cu1 S3 W1 170.28(7) . . . . ?
O1 W1 S3 Cu1 -101.36(16) . . . . ?
S4 W1 S3 Cu1 8.61(7) . . . . ?
S2 W1 S3 Cu1 98.66(10) . . . . ?
S1 W1 S3 Cu1 160.43(6) . . . . ?
S5 Cu1 S4 W1 -170.32(8) . . . . ?
S3 Cu1 S4 W1 9.32(7) . . . . ?
O1 W1 S4 Cu1 103.16(16) . . . . ?
S3 W1 S4 Cu1 -8.70(7) . . . . ?
S2 W1 S4 Cu1 -151.32(7) . . . . ?
S1 W1 S4 Cu1 -110.32(12) . . . . ?
C13 Si1 S5 Cu1 -44.8(3) . . . . ?
C7 Si1 S5 Cu1 75.9(3) . . . . ?
C10 Si1 S5 Cu1 -164.3(3) . . . . ?
S4 Cu1 S5 Si1 -12.16(14) . . . . ?
S3 Cu1 S5 Si1 168.22(9) . . . . ?
W1 Cu1 S5 Si1 -138.5(3) . . . . ?
W1 S1 C1 C6 -167.5(5) . . . . ?
W1 S1 C1 C2 15.3(6) . . . . ?
C6 C1 C2 C3 0.4(10) . . . . ?
S1 C1 C2 C3 177.7(6) . . . . ?
C6 C1 C2 S2 179.5(5) . . . . ?
S1 C1 C2 S2 -3.1(8) . . . . ?
W1 S2 C2 C3 168.2(5) . . . . ?
W1 S2 C2 C1 -11.0(6) . . . . ?
C1 C2 C3 C4 -0.9(11) . . . . ?
S2 C2 C3 C4 180.0(6) . . . . ?
C2 C3 C4 C5 0.6(12) . . . . ?
C3 C4 C5 C6 0.2(13) . . . . ?
C2 C1 C6 C5 0.4(11) . . . . ?
S1 C1 C6 C5 -176.9(6) . . . . ?
C4 C5 C6 C1 -0.7(12) . . . . ?
C13 Si1 C7 C9 178.9(5) . . . . ?
C10 Si1 C7 C9 -63.5(6) . . . . ?
S5 Si1 C7 C9 55.2(6) . . . . ?
C13 Si1 C7 C8 53.5(6) . . . . ?
C10 Si1 C7 C8 171.1(5) . . . . ?
S5 Si1 C7 C8 -70.2(5) . . . . ?
C13 Si1 C10 C11 -151.7(6) . . . . ?
C7 Si1 C10 C11 92.3(6) . . . . ?
S5 Si1 C10 C11 -30.3(6) . . . . ?
C13 Si1 C10 C12 81.0(6) . . . . ?
C7 Si1 C10 C12 -34.9(6) . . . . ?
S5 Si1 C10 C12 -157.6(5) . . . . ?
C7 Si1 C13 C14 55.6(6) . . . . ?
C10 Si1 C13 C14 -61.7(6) . . . . ?
S5 Si1 C13 C14 -179.8(5) . . . . ?
C7 Si1 C13 C15 -174.7(5) . . . . ?
C10 Si1 C13 C15 68.0(6) . . . . ?
S5 Si1 C13 C15 -50.2(6) . . . . ?
C20 N1 C16 C17 59.0(7) . . . . ?
C18 N1 C16 C17 -58.7(7) . . . . ?
C22 N1 C16 C17 -179.8(6) . . . . ?
C16 N1 C18 C19 -53.8(8) . . . . ?
C20 N1 C18 C19 -175.3(6) . . . . ?
C22 N1 C18 C19 63.9(8) . . . . ?
C16 N1 C20 C21 58.1(8) . . . . ?
C18 N1 C20 C21 179.1(6) . . . . ?
C22 N1 C20 C21 -59.9(7) . . . . ?
C16 N1 C22 C23 -179.3(5) . . . . ?
C20 N1 C22 C23 -57.6(7) . . . . ?
C18 N1 C22 C23 59.8(7) . . . . ?
C26 N2 C24 C25 61.9(7) . . . . ?
C28 N2 C24 C25 -57.6(7) . . . . ?
C30 N2 C24 C25 -177.1(6) . . . . ?
C28 N2 C26 C27 174.1(6) . . . . ?
C30 N2 C26 C27 -66.4(8) . . . . ?
C24 N2 C26 C27 51.5(9) . . . . ?
C26 N2 C28 C29 178.7(6) . . . . ?
C30 N2 C28 C29 58.8(8) . . . . ?
C24 N2 C28 C29 -58.2(8) . . . . ?
C26 N2 C30 C31 -62.3(7) . . . . ?
C28 N2 C30 C31 54.9(8) . . . . ?
C24 N2 C30 C31 175.6(6) . . . . ?
